data_2238591
loop_
_publ_author_name
'Hsu, Gene C.'
'Singer, Laci M.'
'Cordes, David B.'
'Findlater, Michael'

_publ_section_title
;
 <i>tert</i>-Butyl <i>N</i>-(thiophen-2-yl)carbamate
;
_journal_coeditor_code ZS2273
_journal_issue 9
_journal_name_full 'Acta Crystallographica Section E'
_journal_page_first o1413
_journal_paper_doi 10.1107/S160053681302196X
_journal_volume 69
_journal_year 2013
_chemical_formula_iupac 'C9 H13 N O2 S'
_chemical_formula_moiety 'C9 H13 N O2 S'
_chemical_formula_sum 'C9 H13 N O2 S'
_chemical_formula_weight 199.26
_chemical_name_systematic
;
<i>tert</i>-Butyl <i>N</i>-(thiophen-2-yl)carbamate
;
_space_group_crystal_system orthorhombic
_space_group_IT_number 29
_space_group_name_Hall 'P 2c -2ac'
_space_group_name_H-M_alt 'P c a 21'
_symmetry_space_group_name_Hall 'P 2c -2ac'
_symmetry_space_group_name_H-M 'P c a 21'
_atom_sites_solution_hydrogens mixed
_atom_sites_solution_primary direct
_atom_sites_solution_secondary difmap
_audit_creation_method SHELXL-2013
_cell_angle_alpha 90
_cell_angle_beta 90
_cell_angle_gamma 90
_cell_formula_units_Z 4
_cell_length_a 11.732(2)
_cell_length_b 8.6513(17)
_cell_length_c 9.879(2)
_cell_measurement_reflns_used 1327
_cell_measurement_temperature 153(2)
_cell_measurement_theta_max 27.48
_cell_measurement_theta_min 1.00
_cell_volume 1002.7(3)
_computing_cell_refinement 'COLLECT (Nonius, 1998)'
_computing_data_collection 'COLLECT (Nonius, 1998)'
_computing_data_reduction 'DENZO and SCALEPACK (Otwinowski & Minor, 1997)'
_computing_molecular_graphics 'SHELXTL (Sheldrick, 2008)'
_computing_publication_material
;
SHELXTL (Sheldrick, 2008), enCIFer (Allen <i>et al.</i>, 2004)
and
publCIF (Westrip, 2010)
;
_computing_structure_refinement 'SHELXL97 (Sheldrick, 2008)'
_computing_structure_solution 'SIR97 (Altomare <i>et al.</i>, 1999)'
_diffrn_ambient_temperature 153(2)
_diffrn_measured_fraction_theta_full 0.997
_diffrn_measured_fraction_theta_max 0.995
_diffrn_measurement_device_type 'Nonius KappaCCD'
_diffrn_measurement_method '\f and \w scans'
_diffrn_radiation_type MoK\a
_diffrn_radiation_wavelength 0.71073
_diffrn_reflns_limit_h_max 15
_diffrn_reflns_limit_h_min -15
_diffrn_reflns_limit_k_max 11
_diffrn_reflns_limit_k_min -11
_diffrn_reflns_limit_l_max 12
_diffrn_reflns_limit_l_min -12
_diffrn_reflns_number 2112
_diffrn_reflns_theta_full 25.242
_diffrn_reflns_theta_max 27.497
_diffrn_reflns_theta_min 2.354
_exptl_absorpt_coefficient_mu 0.290
_exptl_absorpt_correction_T_max 0.9771
_exptl_absorpt_correction_T_min 0.9442
_exptl_absorpt_correction_type multi-scan
_exptl_absorpt_process_details '(DENZO and Scalepack; Otwinowski & Minor, 1997)'
_exptl_crystal_colour colorless
_exptl_crystal_density_diffrn 1.320
_exptl_crystal_density_method 'not measured'
_exptl_crystal_description rod
_exptl_crystal_F_000 424
_exptl_crystal_size_max 0.200
_exptl_crystal_size_mid 0.100
_exptl_crystal_size_min 0.080
_refine_diff_density_max 0.246
_refine_diff_density_min -0.194
_refine_ls_abs_structure_details
;
Flack x determined using 703 quotients [(I+)-(I-)]/[(I+)+(I-)]
(Parsons & Flack, 2004).
;
_refine_ls_abs_structure_Flack 0.53(4)
_refine_ls_extinction_method none
_refine_ls_goodness_of_fit_ref 1.039
_refine_ls_hydrogen_treatment mixed
_refine_ls_matrix_type full
_refine_ls_number_parameters 125
_refine_ls_number_reflns 2112
_refine_ls_number_restraints 2
_refine_ls_restrained_S_all 1.043
_refine_ls_R_factor_all 0.0447
_refine_ls_R_factor_gt 0.0340
_refine_ls_shift/su_max 0.000
_refine_ls_shift/su_mean 0.000
_refine_ls_structure_factor_coef Fsqd
_refine_ls_weighting_details 'w=1/[\s^2^(Fo^2^)+(0.0301P)^2^+0.2397P] where P=(Fo^2^+2Fc^2^)/3'
_refine_ls_weighting_scheme calc
_refine_ls_wR_factor_gt 0.0731
_refine_ls_wR_factor_ref 0.0777
_reflns_number_gt 1816
_reflns_number_total 2112
_reflns_threshold_expression I>2\s(I)
_cod_data_source_file zs2273.cif
_cod_data_source_block I
_cod_database_code 2238591
_cod_database_fobs_code 2238591
_shelx_space_group_comment
;
The symmetry employed for this shelxl refinement is uniquely defined
by the following loop, which should always be used as a source of
symmetry information in preference to the above space-group names.
They are only intended as comments.
;
_shelx_estimated_absorpt_t_min 0.944
_shelx_estimated_absorpt_t_max 0.977

loop_
_space_group_symop_operation_xyz
'x, y, z'
'-x, -y, z+1/2'
'x+1/2, -y, z'
'-x+1/2, y, z+1/2'

loop_
_atom_site_type_symbol
_atom_site_label
_atom_site_fract_x
_atom_site_fract_y
_atom_site_fract_z
_atom_site_U_iso_or_equiv
_atom_site_adp_type
_atom_site_calc_flag
_atom_site_occupancy
S S1 0.13622(6) 0.05380(7) 0.63359(7) 0.02745(19) Uani d 1
O O1 0.29399(16) 0.2992(2) 0.61913(19) 0.0273(4) Uani d 1
O O2 0.32467(18) 0.4564(2) 0.80079(18) 0.0289(5) Uani d 1
N N1 0.23352(19) 0.2367(2) 0.8305(2) 0.0224(5) Uani d 1
H H1N 0.238(3) 0.264(4) 0.919(2) 0.036(9) Uiso d 1
C C1 0.1713(2) 0.1041(3) 0.7987(3) 0.0209(5) Uani d 1
C C2 0.1219(3) 0.0067(3) 0.8902(3) 0.0241(6) Uani d 1
H H2 0.1317 0.0150 0.9854 0.029 Uiso calc 1
C C3 0.0542(2) -0.1082(3) 0.8269(3) 0.0289(6) Uani d 1
H H3 0.0137 -0.1855 0.8754 0.035 Uiso calc 1
C C4 0.0533(3) -0.0964(3) 0.6907(3) 0.0306(7) Uani d 1
H H4 0.0115 -0.1635 0.6329 0.037 Uiso calc 1
C C5 0.2857(2) 0.3295(3) 0.7389(3) 0.0220(6) Uani d 1
C C6 0.3798(2) 0.5829(3) 0.7233(3) 0.0250(6) Uani d 1
C C7 0.3034(3) 0.6385(4) 0.6108(4) 0.0438(9) Uani d 1
H H7A 0.2928 0.5554 0.5446 0.066 Uiso calc 1
H H7B 0.3384 0.7280 0.5663 0.066 Uiso calc 1
H H7C 0.2292 0.6684 0.6483 0.066 Uiso calc 1
C C8 0.4940(3) 0.5271(4) 0.6722(4) 0.0445(9) Uani d 1
H H8A 0.5384 0.4856 0.7480 0.067 Uiso calc 1
H H8B 0.5354 0.6135 0.6310 0.067 Uiso calc 1
H H8C 0.4823 0.4458 0.6045 0.067 Uiso calc 1
C C9 0.3945(3) 0.7083(3) 0.8284(4) 0.0459(9) Uani d 1
H H9A 0.3196 0.7408 0.8617 0.069 Uiso calc 1
H H9B 0.4337 0.7970 0.7878 0.069 Uiso calc 1
H H9C 0.4399 0.6685 0.9040 0.069 Uiso calc 1

loop_
_atom_site_aniso_label
_atom_site_aniso_U_11
_atom_site_aniso_U_22
_atom_site_aniso_U_33
_atom_site_aniso_U_12
_atom_site_aniso_U_13
_atom_site_aniso_U_23
S1 0.0369(4) 0.0261(3) 0.0194(3) -0.0050(3) 0.0003(3) -0.0034(3)
O1 0.0377(11) 0.0268(9) 0.0173(10) -0.0043(8) 0.0014(9) -0.0012(8)
O2 0.0425(12) 0.0258(10) 0.0182(9) -0.0120(8) 0.0029(9) 0.0003(8)
N1 0.0293(13) 0.0232(11) 0.0147(9) -0.0051(9) 0.0006(10) -0.0009(10)
C1 0.0234(13) 0.0211(12) 0.0183(12) 0.0033(11) 0.0000(11) -0.0012(11)
C2 0.0277(16) 0.0226(13) 0.0221(13) 0.0002(11) -0.0017(11) 0.0006(11)
C3 0.0300(16) 0.0227(14) 0.0340(15) -0.0037(12) -0.0002(13) 0.0029(13)
C4 0.0329(18) 0.0259(15) 0.0330(15) -0.0030(12) -0.0029(14) -0.0039(13)
C5 0.0238(15) 0.0227(14) 0.0195(15) 0.0016(11) -0.0023(11) -0.0005(11)
C6 0.0288(17) 0.0228(14) 0.0234(13) -0.0047(12) 0.0053(11) 0.0019(11)
C7 0.0453(19) 0.0306(15) 0.056(2) -0.0046(14) -0.0128(18) 0.0135(16)
C8 0.0299(17) 0.0339(16) 0.070(2) -0.0022(13) 0.0128(18) 0.0021(16)
C9 0.070(2) 0.0327(17) 0.0347(17) -0.0212(17) 0.0122(17) -0.0068(15)

loop_
_atom_type_symbol
_atom_type_description
_atom_type_scat_dispersion_real
_atom_type_scat_dispersion_imag
_atom_type_scat_source
C C 0.0033 0.0016 'International Tables Vol C Tables 4.2.6.8 and 6.1.1.4'
H H 0.0000 0.0000 'International Tables Vol C Tables 4.2.6.8 and 6.1.1.4'
N N 0.0061 0.0033 'International Tables Vol C Tables 4.2.6.8 and 6.1.1.4'
O O 0.0106 0.0060 'International Tables Vol C Tables 4.2.6.8 and 6.1.1.4'
S S 0.1246 0.1234 'International Tables Vol C Tables 4.2.6.8 and 6.1.1.4'

loop_
_geom_angle_atom_site_label_1
_geom_angle_atom_site_label_2
_geom_angle_atom_site_label_3
_geom_angle
C4 S1 C1 90.88(14)
C5 O2 C6 121.3(2)
C5 N1 C1 124.9(2)
C5 N1 H1N 117(2)
C1 N1 H1N 118(2)
C2 C1 N1 125.4(2)
C2 C1 S1 111.5(2)
N1 C1 S1 122.77(19)
C1 C2 C3 112.2(3)
C1 C2 H2 123.9
C3 C2 H2 123.9
C4 C3 C2 113.0(3)
C4 C3 H3 123.5
C2 C3 H3 123.5
C3 C4 S1 112.3(2)
C3 C4 H4 123.8
S1 C4 H4 123.8
O1 C5 O2 126.4(2)
O1 C5 N1 123.9(2)
O2 C5 N1 109.6(2)
O2 C6 C7 110.9(2)
O2 C6 C8 108.8(2)
C7 C6 C8 112.6(3)
O2 C6 C9 103.0(2)
C7 C6 C9 110.2(3)
C8 C6 C9 111.0(3)
C6 C7 H7A 109.5
C6 C7 H7B 109.5
H7A C7 H7B 109.5
C6 C7 H7C 109.5
H7A C7 H7C 109.5
H7B C7 H7C 109.5
C6 C8 H8A 109.5
C6 C8 H8B 109.5
H8A C8 H8B 109.5
C6 C8 H8C 109.5
H8A C8 H8C 109.5
H8B C8 H8C 109.5
C6 C9 H9A 109.5
C6 C9 H9B 109.5
H9A C9 H9B 109.5
C6 C9 H9C 109.5
H9A C9 H9C 109.5
H9B C9 H9C 109.5

loop_
_geom_bond_atom_site_label_1
_geom_bond_atom_site_label_2
_geom_bond_distance
S1 C4 1.718(3)
S1 C1 1.737(3)
O1 C5 1.216(3)
O2 C5 1.337(3)
O2 C6 1.484(3)
N1 C5 1.356(3)
N1 C1 1.396(3)
N1 H1N 0.90(2)
C1 C2 1.365(4)
C2 C3 1.418(4)
C2 H2 0.9500
C3 C4 1.350(4)
C3 H3 0.9500
C4 H4 0.9500
C6 C7 1.507(4)
C6 C8 1.511(4)
C6 C9 1.512(4)
C7 H7A 0.9800
C7 H7B 0.9800
C7 H7C 0.9800
C8 H8A 0.9800
C8 H8B 0.9800
C8 H8C 0.9800
C9 H9A 0.9800
C9 H9B 0.9800
C9 H9C 0.9800

loop_
_geom_hbond_atom_site_label_D
_geom_hbond_atom_site_label_H
_geom_hbond_atom_site_label_A
_geom_hbond_site_symmetry_A
_geom_hbond_distance_DH
_geom_hbond_distance_HA
_geom_hbond_distance_DA
_geom_hbond_angle_DHA
_geom_hbond_publ_flag
N1 H1N O1 4 0.90(2) 2.04(2) 2.920(3) 165(3) yes
C7 H7A O1 . 0.98 2.33 2.938(4) 119.0 yes
C8 H8C O1 . 0.98 2.55 3.109(4) 116.0 yes

loop_
_geom_torsion_atom_site_label_1
_geom_torsion_atom_site_label_2
_geom_torsion_atom_site_label_3
_geom_torsion_atom_site_label_4
_geom_torsion
C5 N1 C1 C2 177.5(3)
C5 N1 C1 S1 -8.9(4)
C4 S1 C1 C2 0.9(2)
C4 S1 C1 N1 -173.5(2)
N1 C1 C2 C3 173.6(2)
S1 C1 C2 C3 -0.7(3)
C1 C2 C3 C4 0.0(4)
C2 C3 C4 S1 0.7(4)
C1 S1 C4 C3 -0.9(3)
C6 O2 C5 O1 3.3(4)
C6 O2 C5 N1 -176.4(2)
C1 N1 C5 O1 -7.8(4)
C1 N1 C5 O2 171.9(2)
C5 O2 C6 C7 54.5(3)
C5 O2 C6 C8 -69.8(3)
C5 O2 C6 C9 172.4(3)
